data_7702924
loop_
_publ_author_name
'Liu, Guocheng'
'Li, Yan'
'Chi, Jie'
'Xu, Na'
'Wang, Xiuli'
'Lin, Hongyan'
'Chen, Baokuan'
'Li, Jianrong'

_publ_section_title
;
 Various Cd(ii) coordination polymers induced by carboxylates:
 multi-functional detection of Fe<sup>3+</sup>, anions, aspartic acids and
 bovine serum albumin.
;
_journal_issue 3
_journal_name_full 'Dalton transactions (Cambridge, England : 2003)'
_journal_page_first 737
_journal_page_last 749
_journal_paper_doi 10.1039/c9dt04103f
_journal_volume 49
_journal_year 2020
_chemical_formula_sum 'C32 H28 Cd N4 O9'
_chemical_formula_weight 724.98
_space_group_crystal_system monoclinic
_space_group_IT_number 14
_space_group_name_Hall '-P 2yn'
_space_group_name_H-M_alt 'P 1 21/n 1'
_atom_sites_solution_hydrogens difmap
_audit_creation_method SHELXL-2014/7
_audit_update_record
;
2019-09-10 deposited with the CCDC.	2019-11-28 downloaded from the CCDC.
;
_cell_angle_alpha 90
_cell_angle_beta 94.7900(10)
_cell_angle_gamma 90
_cell_formula_units_Z 4
_cell_length_a 10.1342(4)
_cell_length_b 16.9884(7)
_cell_length_c 18.0337(7)
_cell_measurement_reflns_used 6225
_cell_measurement_temperature 296(2)
_cell_measurement_theta_max 28.464
_cell_measurement_theta_min 1.650
_cell_volume 3093.9(2)
_computing_structure_refinement 'SHELXL-2014/7 (Sheldrick, 2014)'
_diffrn_ambient_temperature 293(2)
_diffrn_measured_fraction_theta_full 1.000
_diffrn_measured_fraction_theta_max 0.999
_diffrn_measurement_device_type 'sealed tube'
_diffrn_measurement_method graphite
_diffrn_radiation_type MoK\a
_diffrn_radiation_wavelength 0.71073
_diffrn_reflns_av_R_equivalents 0.0294
_diffrn_reflns_av_unetI/netI 0.0354
_diffrn_reflns_Laue_measured_fraction_full 1.000
_diffrn_reflns_Laue_measured_fraction_max 0.999
_diffrn_reflns_limit_h_max 10
_diffrn_reflns_limit_h_min -13
_diffrn_reflns_limit_k_max 18
_diffrn_reflns_limit_k_min -22
_diffrn_reflns_limit_l_max 24
_diffrn_reflns_limit_l_min -22
_diffrn_reflns_number 22863
_diffrn_reflns_point_group_measured_fraction_full 1.000
_diffrn_reflns_point_group_measured_fraction_max 0.999
_diffrn_reflns_theta_full 25.242
_diffrn_reflns_theta_max 28.464
_diffrn_reflns_theta_min 1.650
_exptl_absorpt_coefficient_mu 0.767
_exptl_crystal_colour colorless
_exptl_crystal_density_diffrn 1.556
_exptl_crystal_description block
_exptl_crystal_F_000 1472
_exptl_crystal_size_max 0.150
_exptl_crystal_size_mid 0.130
_exptl_crystal_size_min 0.110
_refine_diff_density_max 4.846
_refine_diff_density_min -1.079
_refine_diff_density_rms 0.107
_refine_ls_extinction_method none
_refine_ls_goodness_of_fit_ref 1.022
_refine_ls_hydrogen_treatment constr
_refine_ls_matrix_type full
_refine_ls_number_parameters 415
_refine_ls_number_reflns 7820
_refine_ls_number_restraints 0
_refine_ls_restrained_S_all 1.022
_refine_ls_R_factor_all 0.0738
_refine_ls_R_factor_gt 0.0531
_refine_ls_shift/su_max 0.001
_refine_ls_shift/su_mean 0.000
_refine_ls_structure_factor_coef Fsqd
_refine_ls_weighting_details 'w=1/[\s^2^(Fo^2^)+(0.0784P)^2^+6.4750P] where P=(Fo^2^+2Fc^2^)/3'
_refine_ls_weighting_scheme calc
_refine_ls_wR_factor_gt 0.1388
_refine_ls_wR_factor_ref 0.1541
_reflns_Friedel_coverage 0.000
_reflns_number_gt 5899
_reflns_number_total 7820
_reflns_threshold_expression 'I > 2\s(I)'
_cod_data_source_file c9dt04103f2.cif
_cod_data_source_block 4
_cod_depositor_comments 'Adding full bibliography for 7702921--7702926.cif.'
_cod_original_sg_symbol_H-M 'P 21/n'
_cod_database_code 7702924
_shelx_shelxl_version_number 2014/7
_shelx_space_group_comment
;
The symmetry employed for this shelxl refinement is uniquely defined
by the following loop, which should always be used as a source of
symmetry information in preference to the above space-group names.
They are only intended as comments.
;
_shelx_estimated_absorpt_t_min 0.894
_shelx_estimated_absorpt_t_max 0.920

loop_
_space_group_symop_operation_xyz
'x, y, z'
'-x+1/2, y+1/2, -z+1/2'
'-x, -y, -z'
'x-1/2, -y-1/2, z-1/2'

loop_
_atom_site_label
_atom_site_type_symbol
_atom_site_fract_x
_atom_site_fract_y
_atom_site_fract_z
_atom_site_U_iso_or_equiv
_atom_site_adp_type
_atom_site_occupancy
_atom_site_site_symmetry_order
_atom_site_calc_flag
_atom_site_refinement_flags_posn
_atom_site_refinement_flags_adp
Cd1 Cd 0.67739(3) 0.12256(2) 0.55401(2) 0.03306(11) Uani 1 1 d . .
N1 N 0.7333(4) 0.0248(2) 0.6412(2) 0.0390(8) Uani 1 1 d . .
O1W O 1.0978(4) -0.1674(3) 0.6248(2) 0.0650(10) Uani 1 1 d . .
C1 C 0.6201(5) 0.2644(3) 0.4378(3) 0.0554(13) Uani 1 1 d . .
H1A H 0.7019 0.2843 0.4612 0.067 Uiso 1 1 d R U
N2 N 0.5851(3) 0.1927(2) 0.4539(2) 0.0394(8) Uani 1 1 d . .
C2 C 0.5461(5) 0.3124(3) 0.3881(3) 0.0563(13) Uani 1 1 d . .
H2A H 0.5773 0.3643 0.3778 0.068 Uiso 1 1 d R U
O2 O 1.4379(3) 0.09713(19) 0.57234(19) 0.0463(7) Uani 1 1 d . .
O3 O 0.8372(3) 0.2071(2) 0.6040(2) 0.0514(8) Uani 1 1 d . .
N3 N 0.7572(4) -0.1315(2) 0.8836(2) 0.0407(8) Uani 1 1 d . .
H3A H 0.7096 -0.1756 0.8883 0.049 Uiso 1 1 d R U
C3 C 0.4276(4) 0.2852(3) 0.3539(2) 0.0366(9) Uani 1 1 d . .
N4 N 0.2672(4) -0.1317(2) 1.1515(2) 0.0392(8) Uani 1 1 d . .
H4A H 0.2543 -0.0844 1.1294 0.047 Uiso 1 1 d R U
C4 C 0.3954(5) 0.2086(3) 0.3678(3) 0.0499(12) Uani 1 1 d . .
H4B H 0.3171 0.1858 0.3430 0.060 Uiso 1 1 d R U
O4 O 0.9359(3) 0.1267(2) 0.5309(2) 0.0534(9) Uani 1 1 d . .
C5 C 0.4760(5) 0.1640(3) 0.4170(3) 0.0490(11) Uani 1 1 d . .
H5A H 0.4539 0.1116 0.4246 0.059 Uiso 1 1 d R U
O5 O 1.5428(3) 0.1944(2) 0.6319(2) 0.0517(9) Uani 1 1 d . .
O6 O 1.1888(3) 0.3222(2) 0.77749(19) 0.0533(9) Uani 1 1 d . .
H6A H 1.2615 0.3204 0.8046 0.080 Uiso 1 1 d R U
C6 C 0.9405(4) 0.1761(3) 0.5821(2) 0.0379(9) Uani 1 1 d . .
O7 O 0.8026(3) -0.00902(19) 0.9245(2) 0.0508(8) Uani 1 1 d . .
C7 C 1.0719(4) 0.1977(2) 0.6220(2) 0.0319(8) Uani 1 1 d . .
C8 C 1.1891(4) 0.1673(2) 0.5990(2) 0.0332(8) Uani 1 1 d . .
H8A H 1.1873 0.1316 0.5577 0.040 Uiso 1 1 d R U
O8 O 0.7137(4) 0.0260(2) 0.4632(2) 0.0631(10) Uani 1 1 d . .
C9 C 1.3100(4) 0.1893(2) 0.6368(2) 0.0335(8) Uani 1 1 d . .
O9 O 0.4065(3) -0.2336(2) 1.1737(2) 0.0553(9) Uani 1 1 d . .
C10 C 1.3111(4) 0.2412(2) 0.6967(2) 0.0364(9) Uani 1 1 d . .
H10A H 1.3940 0.2569 0.7221 0.044 Uiso 1 1 d R U
C11 C 1.1944(4) 0.2705(3) 0.7202(2) 0.0386(9) Uani 1 1 d . .
C12 C 1.0753(4) 0.2486(3) 0.6824(2) 0.0375(9) Uani 1 1 d . .
H12A H 0.9940 0.2695 0.6980 0.045 Uiso 1 1 d R U
C13 C 1.4373(4) 0.1586(3) 0.6119(2) 0.0365(9) Uani 1 1 d . .
C14 C 0.8551(5) -0.0068(3) 0.6512(3) 0.0462(10) Uani 1 1 d . .
H14A H 0.9174 0.0049 0.6154 0.055 Uiso 1 1 d R U
C15 C 0.8945(4) -0.0553(3) 0.7103(3) 0.0424(10) Uani 1 1 d . .
H15A H 0.9829 -0.0760 0.7155 0.051 Uiso 1 1 d R U
C16 C 0.6798(4) -0.0436(3) 0.7504(3) 0.0429(10) Uani 1 1 d . .
H16A H 0.6150 -0.0555 0.7847 0.051 Uiso 1 1 d R U
C17 C 0.6475(4) 0.0046(3) 0.6900(2) 0.0415(9) Uani 1 1 d . .
H17A H 0.5591 0.0251 0.6830 0.050 Uiso 1 1 d R U
C18 C 0.8065(4) -0.0740(2) 0.7620(2) 0.0338(8) Uani 1 1 d . .
C19 C 0.8501(5) -0.1272(3) 0.8266(3) 0.0453(11) Uani 1 1 d . .
H19A H 0.8635 -0.1791 0.8078 0.054 Uiso 1 1 d R U
H19B H 0.9335 -0.1087 0.8493 0.054 Uiso 1 1 d R U
C20 C 0.6640(4) -0.0601(2) 1.0608(2) 0.0364(9) Uani 1 1 d . .
C21 C 0.7399(4) -0.0703(3) 0.9289(2) 0.0400(9) Uani 1 1 d . .
C22 C 0.5281(4) -0.1256(3) 0.9629(3) 0.0420(10) Uani 1 1 d . .
H22A H 0.5099 -0.1387 0.9113 0.050 Uiso 1 1 d R U
C23 C 0.6414(4) -0.0843(2) 0.9852(2) 0.0351(8) Uani 1 1 d . .
C24 C 0.4388(5) -0.1490(3) 1.0145(3) 0.0444(10) Uani 1 1 d . .
H24A H 0.3583 -0.1757 0.9976 0.053 Uiso 1 1 d R U
C25 C 0.4663(4) -0.1345(2) 1.0885(2) 0.0364(9) Uani 1 1 d . .
C26 C 0.3776(4) -0.1703(3) 1.1426(2) 0.0389(9) Uani 1 1 d . .
C27 C 0.5777(4) -0.0887(2) 1.1132(2) 0.0370(9) Uani 1 1 d . .
C28 C 0.6040(5) -0.0692(3) 1.1899(3) 0.0538(12) Uani 1 1 d . .
H28A H 0.5491 -0.0907 1.2257 0.065 Uiso 1 1 d R U
C29 C 0.7036(6) -0.0198(4) 1.2120(3) 0.0743(18) Uani 1 1 d . .
H29A H 0.7195 -0.0060 1.2636 0.089 Uiso 1 1 d R U
C30 C 0.7854(6) 0.0116(4) 1.1598(3) 0.0713(17) Uani 1 1 d . .
H30A H 0.8540 0.0484 1.1758 0.086 Uiso 1 1 d R U
C31 C 0.7685(5) -0.0089(3) 1.0870(3) 0.0516(12) Uani 1 1 d . .
H31A H 0.8275 0.0112 1.0526 0.062 Uiso 1 1 d R U
C32 C 0.1645(4) -0.1629(3) 1.1951(2) 0.0423(10) Uani 1 1 d . .
H32B H 0.0925 -0.1260 1.1943 0.064 Uiso 1 1 d R U
H32C H 0.2012 -0.1704 1.2454 0.064 Uiso 1 1 d R U

loop_
_atom_site_aniso_label
_atom_site_aniso_U_11
_atom_site_aniso_U_22
_atom_site_aniso_U_33
_atom_site_aniso_U_23
_atom_site_aniso_U_13
_atom_site_aniso_U_12
Cd1 0.02514(15) 0.03923(18) 0.03412(16) 0.00044(12) -0.00160(10) 0.00009(11)
N1 0.0387(19) 0.0414(19) 0.0374(18) 0.0038(15) 0.0059(15) 0.0025(15)
O1W 0.045(2) 0.091(3) 0.058(2) -0.001(2) 0.0024(17) -0.0074(19)
C1 0.048(3) 0.054(3) 0.061(3) 0.002(2) -0.016(2) -0.015(2)
N2 0.0350(18) 0.044(2) 0.0373(19) -0.0015(15) -0.0063(14) 0.0013(15)
C2 0.059(3) 0.045(3) 0.063(3) 0.010(2) -0.009(2) -0.016(2)
O2 0.0367(16) 0.0475(17) 0.0547(19) -0.0133(15) 0.0045(14) -0.0007(14)
O3 0.0229(14) 0.055(2) 0.075(2) 0.0034(17) -0.0009(14) -0.0004(13)
N3 0.047(2) 0.0364(19) 0.0404(19) 0.0100(15) 0.0103(16) -0.0006(15)
C3 0.035(2) 0.041(2) 0.034(2) -0.0016(17) 0.0042(16) 0.0020(17)
N4 0.0386(18) 0.0319(18) 0.048(2) -0.0008(15) 0.0089(15) -0.0018(14)
C4 0.048(3) 0.046(3) 0.052(3) 0.001(2) -0.020(2) -0.005(2)
O4 0.0440(18) 0.061(2) 0.052(2) -0.0027(17) -0.0124(15) -0.0086(16)
C5 0.052(3) 0.035(2) 0.056(3) 0.0018(19) -0.020(2) -0.007(2)
O5 0.0261(14) 0.060(2) 0.069(2) -0.0243(17) 0.0054(14) -0.0071(14)
O6 0.0423(18) 0.070(2) 0.0480(19) -0.0166(17) 0.0043(14) 0.0075(16)
C6 0.0268(19) 0.041(2) 0.045(2) 0.0125(18) -0.0028(16) -0.0030(16)
O7 0.0522(19) 0.0386(17) 0.062(2) 0.0115(15) 0.0086(16) -0.0088(14)
C7 0.0227(17) 0.038(2) 0.035(2) 0.0064(16) 0.0005(14) -0.0019(15)
C8 0.0267(18) 0.036(2) 0.036(2) 0.0020(16) 0.0005(15) 0.0006(15)
O8 0.061(2) 0.059(2) 0.071(2) -0.0271(19) 0.0135(18) -0.0083(18)
C9 0.0254(17) 0.034(2) 0.042(2) -0.0002(16) 0.0060(15) -0.0009(15)
O9 0.0489(19) 0.057(2) 0.061(2) 0.0204(17) 0.0125(16) 0.0088(16)
C10 0.0282(18) 0.041(2) 0.040(2) -0.0022(17) -0.0002(16) -0.0013(16)
C11 0.033(2) 0.046(2) 0.037(2) -0.0028(18) 0.0049(16) 0.0014(17)
C12 0.0269(18) 0.046(2) 0.040(2) 0.0041(18) 0.0059(16) 0.0021(17)
C13 0.0264(18) 0.041(2) 0.042(2) -0.0018(18) 0.0016(16) 0.0019(16)
C14 0.041(2) 0.055(3) 0.043(2) 0.011(2) 0.0102(19) 0.005(2)
C15 0.034(2) 0.048(2) 0.046(2) 0.0074(19) 0.0104(18) 0.0071(18)
C16 0.038(2) 0.049(3) 0.043(2) 0.0084(19) 0.0113(18) 0.0058(19)
C17 0.037(2) 0.045(2) 0.044(2) 0.0039(19) 0.0064(18) 0.0091(18)
C18 0.0347(19) 0.0311(19) 0.036(2) 0.0030(15) 0.0069(16) 0.0017(15)
C19 0.045(2) 0.045(2) 0.048(3) 0.016(2) 0.015(2) 0.010(2)
C20 0.034(2) 0.031(2) 0.044(2) -0.0006(16) -0.0017(17) 0.0000(16)
C21 0.039(2) 0.039(2) 0.042(2) 0.0115(18) 0.0010(17) 0.0028(18)
C22 0.041(2) 0.049(3) 0.036(2) -0.0016(18) 0.0009(17) -0.0059(19)
C23 0.036(2) 0.031(2) 0.038(2) 0.0063(16) 0.0028(16) 0.0010(16)
C24 0.039(2) 0.051(3) 0.044(2) -0.005(2) 0.0020(18) -0.011(2)
C25 0.035(2) 0.033(2) 0.041(2) 0.0025(16) 0.0049(17) 0.0000(16)
C26 0.039(2) 0.038(2) 0.039(2) 0.0006(17) 0.0027(17) -0.0044(17)
C27 0.037(2) 0.033(2) 0.041(2) -0.0026(17) 0.0003(17) 0.0016(17)
C28 0.059(3) 0.059(3) 0.044(3) -0.008(2) 0.007(2) -0.009(2)
C29 0.078(4) 0.094(5) 0.049(3) -0.023(3) -0.006(3) -0.023(4)
C30 0.064(4) 0.081(4) 0.068(4) -0.018(3) -0.002(3) -0.034(3)
C31 0.044(3) 0.054(3) 0.056(3) -0.001(2) 0.000(2) -0.013(2)
C32 0.041(2) 0.049(3) 0.038(2) -0.0084(19) 0.0070(18) -0.0069(19)

loop_
_atom_type_symbol
_atom_type_description
_atom_type_scat_dispersion_real
_atom_type_scat_dispersion_imag
_atom_type_scat_source
C C 0.0033 0.0016 'International Tables Vol C Tables 4.2.6.8 and 6.1.1.4'
H H 0.0000 0.0000 'International Tables Vol C Tables 4.2.6.8 and 6.1.1.4'
N N 0.0061 0.0033 'International Tables Vol C Tables 4.2.6.8 and 6.1.1.4'
O O 0.0106 0.0060 'International Tables Vol C Tables 4.2.6.8 and 6.1.1.4'
Cd Cd -0.8075 1.2024 'International Tables Vol C Tables 4.2.6.8 and 6.1.1.4'

loop_
_geom_angle_atom_site_label_1
_geom_angle_atom_site_label_2
_geom_angle_atom_site_label_3
_geom_angle
_geom_angle_site_symmetry_1
_geom_angle_site_symmetry_3
O3 Cd1 N2 102.23(13) . .
O3 Cd1 N1 93.32(13) . .
N2 Cd1 N1 164.35(13) . .
O3 Cd1 O8 124.07(13) . .
N2 Cd1 O8 83.84(14) . .
N1 Cd1 O8 85.93(14) . .
O3 Cd1 O5 82.39(11) . 1_455
N2 Cd1 O5 88.97(13) . 1_455
N1 Cd1 O5 94.98(13) . 1_455
O8 Cd1 O5 153.48(12) . 1_455
O3 Cd1 O2 135.59(11) . 1_455
N2 Cd1 O2 81.85(12) . 1_455
N1 Cd1 O2 88.39(12) . 1_455
O8 Cd1 O2 100.33(12) . 1_455
O5 Cd1 O2 53.29(10) 1_455 1_455
C17 N1 C14 116.8(4) . .
C17 N1 Cd1 119.7(3) . .
C14 N1 Cd1 123.0(3) . .
N2 C1 C2 123.3(4) . .
C1 N2 C5 117.3(4) . .
C1 N2 Cd1 123.9(3) . .
C5 N2 Cd1 117.9(3) . .
C3 C2 C1 119.7(4) . .
C13 O2 Cd1 89.0(2) . 1_655
C6 O3 Cd1 101.1(3) . .
C21 N3 C19 121.2(4) . .
C4 C3 C2 116.5(4) . .
C4 C3 C32 121.1(4) . 2_556
C2 C3 C32 122.4(4) . 2_556
C26 N4 C32 122.4(4) . .
C3 C4 C5 120.2(4) . .
N2 C5 C4 122.7(4) . .
C13 O5 Cd1 95.7(3) . 1_655
O4 C6 O3 122.1(4) . .
O4 C6 C7 119.7(4) . .
O3 C6 C7 118.1(4) . .
C12 C7 C8 120.0(4) . .
C12 C7 C6 119.3(4) . .
C8 C7 C6 120.7(4) . .
C7 C8 C9 119.3(4) . .
C10 C9 C8 119.7(4) . .
C10 C9 C13 120.2(4) . .
C8 C9 C13 120.1(4) . .
C11 C10 C9 120.9(4) . .
O6 C11 C10 123.8(4) . .
O6 C11 C12 117.1(4) . .
C10 C11 C12 119.0(4) . .
C11 C12 C7 121.1(4) . .
O5 C13 O2 121.2(4) . .
O5 C13 C9 118.6(4) . .
O2 C13 C9 120.2(4) . .
N1 C14 C15 123.1(4) . .
C14 C15 C18 119.9(4) . .
C17 C16 C18 119.8(4) . .
N1 C17 C16 123.3(4) . .
C15 C18 C16 117.1(4) . .
C15 C18 C19 119.7(4) . .
C16 C18 C19 123.2(4) . .
N3 C19 C18 114.3(4) . .
C31 C20 C27 118.1(4) . .
C31 C20 C23 123.4(4) . .
C27 C20 C23 118.5(4) . .
O7 C21 N3 121.5(4) . .
O7 C21 C23 123.9(4) . .
N3 C21 C23 114.6(4) . .
C23 C22 C24 121.2(4) . .
C22 C23 C20 119.4(4) . .
C22 C23 C21 118.0(4) . .
C20 C23 C21 122.5(4) . .
C25 C24 C22 120.4(4) . .
C24 C25 C27 120.1(4) . .
C24 C25 C26 118.5(4) . .
C27 C25 C26 121.4(4) . .
O9 C26 N4 123.4(4) . .
O9 C26 C25 120.8(4) . .
N4 C26 C25 115.7(4) . .
C25 C27 C28 121.0(4) . .
C25 C27 C20 119.8(4) . .
C28 C27 C20 119.2(4) . .
C29 C28 C27 120.5(5) . .
C28 C29 C30 120.3(5) . .
C31 C30 C29 121.0(5) . .
C30 C31 C20 120.7(5) . .
N4 C32 C3 109.3(3) . 2_546

loop_
_geom_bond_atom_site_label_1
_geom_bond_atom_site_label_2
_geom_bond_distance
_geom_bond_site_symmetry_2
Cd1 O3 2.292(3) .
Cd1 N2 2.297(4) .
Cd1 N1 2.324(4) .
Cd1 O8 2.368(3) .
Cd1 O5 2.375(3) 1_455
Cd1 O2 2.514(3) 1_455
N1 C17 1.334(5) .
N1 C14 1.344(6) .
C1 N2 1.308(6) .
C1 C2 1.384(7) .
N2 C5 1.334(5) .
C2 C3 1.383(6) .
O2 C13 1.264(5) .
O2 Cd1 2.514(3) 1_655
O3 C6 1.264(5) .
N3 C21 1.342(6) .
N3 C19 1.452(5) .
C3 C4 1.369(6) .
C3 C32 1.514(6) 2_556
N4 C26 1.319(6) .
N4 C32 1.456(6) .
C4 C5 1.381(6) .
O4 C6 1.247(6) .
O5 C13 1.257(5) .
O5 Cd1 2.375(3) 1_655
O6 C11 1.360(5) .
C6 C7 1.505(5) .
O7 C21 1.227(5) .
C7 C12 1.389(6) .
C7 C8 1.390(5) .
C8 C9 1.403(5) .
C9 C10 1.394(6) .
C9 C13 1.495(5) .
O9 C26 1.235(5) .
C10 C11 1.381(6) .
C11 C12 1.387(6) .
C14 C15 1.380(6) .
C15 C18 1.380(6) .
C16 C17 1.380(6) .
C16 C18 1.384(6) .
C18 C19 1.511(6) .
C20 C31 1.419(6) .
C20 C27 1.425(6) .
C20 C23 1.426(6) .
C21 C23 1.500(6) .
C22 C23 1.376(6) .
C22 C24 1.408(6) .
C24 C25 1.363(6) .
C25 C27 1.413(6) .
C25 C26 1.509(6) .
C27 C28 1.425(6) .
C28 C29 1.347(8) .
C29 C30 1.410(9) .
C30 C31 1.357(8) .
C32 C3 1.514(6) 2_546
